data_4070424
loop_
_publ_author_name
'Ahmad, S. Usman'
'Beckmann, Jens'

_publ_section_title
;
 Synthesis and Structure of Polynuclear Indoxanes and Thalloxanes
 Containing Bulkym-Terphenyl Substituents
;
_journal_issue 24
_journal_name_full Organometallics
_journal_page_first 6893
_journal_paper_doi 10.1021/om9007967
_journal_volume 28
_journal_year 2009
_chemical_formula_sum 'C49 H50 Cl4 In2 O2'
_chemical_formula_weight 1042.33
_chemical_name_systematic
;
 ?
;
_space_group_IT_number 14
_symmetry_cell_setting monoclinic
_symmetry_space_group_name_Hall '-P 2yn'
_symmetry_space_group_name_H-M 'P 1 21/n 1'
_atom_sites_solution_hydrogens geom
_atom_sites_solution_primary direct
_atom_sites_solution_secondary difmap
_audit_creation_method SHELXL-97
_cell_angle_alpha 90.00
_cell_angle_beta 91.89(3)
_cell_angle_gamma 90.00
_cell_formula_units_Z 2
_cell_length_a 10.874(5)
_cell_length_b 16.852(7)
_cell_length_c 13.180(4)
_cell_measurement_temperature 150
_cell_volume 2413.9(17)
_computing_cell_refinement 'X-Area (Stoe, 2004)'
_computing_data_collection 'X-Area (Stoe, 2004)'
_computing_data_reduction 'X-Area (Stoe, 2004)'
_computing_molecular_graphics 'DIAMOND (Brandenburg, 2006)'
_computing_publication_material 'SHELXL97 (Sheldrick, 1997)'
_computing_structure_refinement 'SHELXL97 (Sheldrick, 1997)'
_computing_structure_solution 'SHELXS97 (Sheldrick, 1997)'
_diffrn_ambient_temperature 150
_diffrn_measured_fraction_theta_full 0.992
_diffrn_measured_fraction_theta_max 0.992
_diffrn_measurement_device_type 'CCD area detector'
_diffrn_measurement_method 'phi and omega scans'
_diffrn_radiation_monochromator graphite
_diffrn_radiation_source 'fine-focus sealed tube'
_diffrn_radiation_type MoK\a
_diffrn_radiation_wavelength 0.71073
_diffrn_reflns_av_R_equivalents 0.0701
_diffrn_reflns_av_sigmaI/netI 0.0786
_diffrn_reflns_limit_h_max 12
_diffrn_reflns_limit_h_min -13
_diffrn_reflns_limit_k_max 18
_diffrn_reflns_limit_k_min -20
_diffrn_reflns_limit_l_max 15
_diffrn_reflns_limit_l_min -15
_diffrn_reflns_number 11285
_diffrn_reflns_theta_full 25.25
_diffrn_reflns_theta_max 25.25
_diffrn_reflns_theta_min 1.96
_exptl_absorpt_coefficient_mu 1.212
_exptl_absorpt_correction_T_max 1.00
_exptl_absorpt_correction_T_min 0.38
_exptl_absorpt_correction_type multi-scan
_exptl_absorpt_process_details 'X-Area (Stoe, 2004)'
_exptl_crystal_colour colourless
_exptl_crystal_density_diffrn 1.434
_exptl_crystal_density_method 'not measured'
_exptl_crystal_description block
_exptl_crystal_F_000 1052
_exptl_crystal_size_max 0.17
_exptl_crystal_size_mid 0.16
_exptl_crystal_size_min 0.13
_refine_diff_density_max 1.015
_refine_diff_density_min -0.922
_refine_diff_density_rms 0.179
_refine_ls_extinction_method none
_refine_ls_goodness_of_fit_ref 0.938
_refine_ls_hydrogen_treatment mixed
_refine_ls_matrix_type full
_refine_ls_number_parameters 262
_refine_ls_number_reflns 4321
_refine_ls_number_restraints 0
_refine_ls_restrained_S_all 0.938
_refine_ls_R_factor_all 0.0593
_refine_ls_R_factor_gt 0.0343
_refine_ls_shift/su_max 0.001
_refine_ls_shift/su_mean 0.000
_refine_ls_structure_factor_coef Fsqd
_refine_ls_weighting_details 'calc w=1/[\s^2^(Fo^2^)+(0.0476P)^2^+0.0000P] where P=(Fo^2^+2Fc^2^)/3'
_refine_ls_weighting_scheme calc
_refine_ls_wR_factor_gt 0.0719
_refine_ls_wR_factor_ref 0.0910
_reflns_number_gt 3045
_reflns_number_total 4321
_reflns_threshold_expression >2sigma(I)
_cod_data_source_file om9007967_si_001.cif
_cod_data_source_block publication_text
_cod_depositor_comments
;
The following automatic conversions were performed:

'_symmetry_cell_setting' value 'Monoclinic' changed to 'monoclinic'
according to /home/saulius/struct/CIF-dictionaries/cif_core.dic
dictionary named 'cif_core.dic' version 2.4.2 from 2011-04-26.

Automatic conversion script
Id: cif_fix_values 1715 2011-07-08 13:25:40Z adriana 
;
_cod_original_cell_volume 2413.7(17)
_cod_original_sg_symbol_H-M P2(1)/n
_cod_database_code 4070424

loop_
_symmetry_equiv_pos_as_xyz
'x, y, z'
'-x+1/2, y+1/2, -z+1/2'
'-x, -y, -z'
'x-1/2, -y-1/2, z-1/2'

loop_
_atom_site_label
_atom_site_type_symbol
_atom_site_fract_x
_atom_site_fract_y
_atom_site_fract_z
_atom_site_U_iso_or_equiv
_atom_site_adp_type
_atom_site_occupancy
_atom_site_symmetry_multiplicity
_atom_site_calc_flag
_atom_site_refinement_flags
In1 In 0.09566(3) 0.013277(18) 0.90465(2) 0.02815(11) Uani 1 1 d .
Cl1 Cl 0.18723(13) 0.13939(7) 0.93110(11) 0.0497(4) Uani 1 1 d .
O1 O 0.0907(3) -0.03139(17) 1.0557(2) 0.0335(7) Uani 1 1 d .
C20 C 0.0042(4) 0.0312(2) 0.6743(3) 0.0302(10) Uani 1 1 d .
C25 C 0.0603(5) 0.1043(3) 0.6555(4) 0.0353(11) Uani 1 1 d .
C21 C -0.1223(4) 0.0276(3) 0.6881(4) 0.0356(11) Uani 1 1 d .
C30 C 0.2854(4) -0.1391(3) 0.8889(3) 0.0320(11) Uani 1 1 d .
C11 C 0.0825(4) -0.0417(3) 0.6839(3) 0.0299(10) Uani 1 1 d .
C24 C -0.0121(5) 0.1725(3) 0.6509(4) 0.0438(13) Uani 1 1 d .
H24 H 0.0251 0.2208 0.6374 0.053 Uiso 1 1 calc R
C33 C 0.4109(5) -0.1677(3) 1.0736(4) 0.0440(13) Uani 1 1 d .
C23 C -0.1356(5) 0.1707(3) 0.6655(4) 0.0450(13) Uani 1 1 d .
C10 C 0.1378(4) -0.0601(2) 0.7781(3) 0.0276(10) Uani 1 1 d .
C31 C 0.4031(5) -0.1066(3) 0.9073(4) 0.0387(12) Uani 1 1 d .
C14 C 0.2438(5) -0.1696(3) 0.7038(4) 0.0407(12) Uani 1 1 d .
H14 H 0.2982 -0.2120 0.7094 0.049 Uiso 1 1 calc R
C34 C 0.2943(5) -0.1986(3) 1.0541(4) 0.0418(12) Uani 1 1 d .
H34 H 0.2579 -0.2292 1.1035 0.050 Uiso 1 1 calc R
C12 C 0.1071(5) -0.0890(3) 0.6012(4) 0.0416(13) Uani 1 1 d .
H12 H 0.0702 -0.0777 0.5382 0.050 Uiso 1 1 calc R
C32 C 0.4628(5) -0.1225(3) 1.0000(4) 0.0438(13) Uani 1 1 d .
H32 H 0.5411 -0.1017 1.0124 0.053 Uiso 1 1 calc R
C37 C 0.4798(6) -0.1838(4) 1.1733(4) 0.0647(18) Uani 1 1 d .
H37A H 0.4300 -0.2160 1.2157 0.097 Uiso 1 1 calc R
H37B H 0.4981 -0.1344 1.2069 0.097 Uiso 1 1 calc R
H37C H 0.5552 -0.2111 1.1604 0.097 Uiso 1 1 calc R
C13 C 0.1863(5) -0.1529(3) 0.6119(4) 0.0457(14) Uani 1 1 d .
H13 H 0.2008 -0.1849 0.5562 0.055 Uiso 1 1 calc R
C35 C 0.2304(4) -0.1852(3) 0.9626(4) 0.0349(11) Uani 1 1 d .
C22 C -0.1899(5) 0.0979(3) 0.6841(4) 0.0457(13) Uani 1 1 d .
H22 H -0.2741 0.0960 0.6941 0.055 Uiso 1 1 calc R
C15 C 0.2209(4) -0.1232(3) 0.7883(4) 0.0316(10) Uani 1 1 d .
C28 C 0.1961(5) 0.1100(4) 0.6369(5) 0.0588(16) Uani 1 1 d .
H28A H 0.2178 0.1644 0.6254 0.088 Uiso 1 1 calc R
H28B H 0.2151 0.0789 0.5784 0.088 Uiso 1 1 calc R
H28C H 0.2420 0.0902 0.6951 0.088 Uiso 1 1 calc R
C38 C 0.1040(5) -0.2211(3) 0.9442(4) 0.0455(13) Uani 1 1 d .
H38A H 0.0815 -0.2508 1.0030 0.068 Uiso 1 1 calc R
H38B H 0.1052 -0.2557 0.8864 0.068 Uiso 1 1 calc R
H38C H 0.0450 -0.1796 0.9317 0.068 Uiso 1 1 calc R
C26 C -0.1853(5) -0.0501(3) 0.7072(5) 0.0549(15) Uani 1 1 d .
H26A H -0.2718 -0.0412 0.7146 0.082 Uiso 1 1 calc R
H26B H -0.1511 -0.0736 0.7682 0.082 Uiso 1 1 calc R
H26C H -0.1734 -0.0853 0.6511 0.082 Uiso 1 1 calc R
C27 C -0.2104(7) 0.2472(4) 0.6602(5) 0.0684(19) Uani 1 1 d .
H27A H -0.2953 0.2354 0.6713 0.103 Uiso 1 1 calc R
H27B H -0.2030 0.2709 0.5945 0.103 Uiso 1 1 calc R
H27C H -0.1800 0.2833 0.7115 0.103 Uiso 1 1 calc R
C36 C 0.4639(5) -0.0567(4) 0.8277(5) 0.0557(15) Uani 1 1 d .
H36A H 0.5431 -0.0394 0.8533 0.084 Uiso 1 1 calc R
H36B H 0.4134 -0.0114 0.8118 0.084 Uiso 1 1 calc R
H36C H 0.4738 -0.0879 0.7675 0.084 Uiso 1 1 calc R
Cl2 Cl -0.4939(4) 0.0834(3) 0.5022(5) 0.243(3) Uani 1 1 d .
C1 C -0.4240(16) 0.0268(14) 0.4740(12) 0.104(6) Uani 0.50 1 d P

loop_
_atom_site_aniso_label
_atom_site_aniso_U_11
_atom_site_aniso_U_22
_atom_site_aniso_U_33
_atom_site_aniso_U_23
_atom_site_aniso_U_13
_atom_site_aniso_U_12
In1 0.03326(17) 0.02712(16) 0.02418(16) -0.00394(15) 0.00273(11) 0.00035(16)
Cl1 0.0582(8) 0.0354(7) 0.0558(8) -0.0115(6) 0.0082(7) -0.0187(6)
O1 0.0372(17) 0.0342(19) 0.0292(17) -0.0012(13) 0.0044(14) 0.0042(14)
C20 0.041(3) 0.030(3) 0.020(2) 0.0008(17) -0.0034(19) 0.0007(19)
C25 0.047(3) 0.032(3) 0.028(2) 0.003(2) -0.001(2) -0.001(2)
C21 0.043(3) 0.030(3) 0.034(3) 0.004(2) -0.001(2) -0.002(2)
C30 0.040(3) 0.029(3) 0.028(2) -0.0065(19) -0.001(2) 0.013(2)
C11 0.034(2) 0.028(2) 0.028(2) 0.0005(18) -0.001(2) 0.0006(18)
C24 0.066(4) 0.030(3) 0.035(3) 0.006(2) -0.003(3) -0.005(2)
C33 0.048(3) 0.051(3) 0.032(3) -0.005(2) -0.005(3) 0.015(3)
C23 0.069(4) 0.037(3) 0.029(3) 0.004(2) 0.002(3) 0.017(3)
C10 0.033(2) 0.024(2) 0.026(2) -0.0013(18) 0.0005(19) -0.0001(18)
C31 0.043(3) 0.040(3) 0.033(3) -0.005(2) 0.004(2) 0.007(2)
C14 0.053(3) 0.032(3) 0.037(3) -0.008(2) 0.000(2) 0.014(2)
C34 0.048(3) 0.044(3) 0.033(3) 0.009(2) 0.007(2) 0.012(2)
C12 0.059(3) 0.041(3) 0.025(3) -0.004(2) -0.005(2) 0.007(2)
C32 0.035(3) 0.055(3) 0.041(3) -0.009(3) -0.007(3) 0.007(2)
C37 0.055(4) 0.100(5) 0.038(3) 0.009(3) -0.012(3) 0.018(3)
C13 0.072(4) 0.039(3) 0.026(3) -0.013(2) 0.006(3) 0.009(3)
C35 0.039(3) 0.029(3) 0.037(3) 0.000(2) 0.005(2) 0.010(2)
C22 0.044(3) 0.053(3) 0.041(3) 0.007(2) 0.003(3) 0.014(3)
C15 0.035(2) 0.030(2) 0.029(2) -0.002(2) 0.000(2) 0.0029(19)
C28 0.053(4) 0.051(4) 0.072(4) 0.018(3) 0.003(3) -0.011(3)
C38 0.048(3) 0.039(3) 0.051(3) 0.008(2) 0.006(3) -0.003(2)
C26 0.044(3) 0.050(3) 0.071(4) 0.005(3) 0.004(3) -0.007(3)
C27 0.100(5) 0.052(4) 0.054(4) 0.008(3) 0.010(4) 0.037(4)
C36 0.053(3) 0.065(4) 0.049(3) 0.002(3) -0.001(3) -0.016(3)
Cl2 0.137(3) 0.195(5) 0.398(9) -0.058(5) 0.042(4) 0.010(3)
C1 0.087(11) 0.161(19) 0.065(9) -0.038(11) 0.033(8) -0.001(12)

loop_
_atom_type_symbol
_atom_type_description
_atom_type_scat_dispersion_real
_atom_type_scat_dispersion_imag
_atom_type_scat_source
C C 0.0033 0.0016 'International Tables Vol C Tables 4.2.6.8 and 6.1.1.4'
H H 0.0000 0.0000 'International Tables Vol C Tables 4.2.6.8 and 6.1.1.4'
O O 0.0106 0.0060 'International Tables Vol C Tables 4.2.6.8 and 6.1.1.4'
Cl Cl 0.1484 0.1585 'International Tables Vol C Tables 4.2.6.8 and 6.1.1.4'
In In -0.7276 1.3100 'International Tables Vol C Tables 4.2.6.8 and 6.1.1.4'

loop_
_geom_angle_atom_site_label_1
_geom_angle_atom_site_label_2
_geom_angle_atom_site_label_3
_geom_angle
_geom_angle_site_symmetry_1
_geom_angle_site_symmetry_3
O1 In1 O1 76.56(12) . 3_557
O1 In1 C10 122.50(15) . .
O1 In1 C10 120.29(14) 3_557 .
O1 In1 Cl1 101.72(9) . .
O1 In1 Cl1 103.53(9) 3_557 .
C10 In1 Cl1 122.27(13) . .
O1 In1 In1 38.29(8) . 3_557
O1 In1 In1 38.27(8) 3_557 3_557
C10 In1 In1 131.56(12) . 3_557
Cl1 In1 In1 106.16(4) . 3_557
In1 O1 In1 103.44(12) . 3_557
C21 C20 C25 119.9(4) . .
C21 C20 C11 120.9(4) . .
C25 C20 C11 119.1(4) . .
C24 C25 C20 119.0(5) . .
C24 C25 C28 119.7(5) . .
C20 C25 C28 121.3(5) . .
C20 C21 C22 118.5(4) . .
C20 C21 C26 121.1(4) . .
C22 C21 C26 120.3(4) . .
C35 C30 C31 120.4(4) . .
C35 C30 C15 121.1(4) . .
C31 C30 C15 118.6(4) . .
C12 C11 C10 119.0(4) . .
C12 C11 C20 122.0(4) . .
C10 C11 C20 118.9(4) . .
C23 C24 C25 122.2(5) . .
C32 C33 C34 118.2(4) . .
C32 C33 C37 120.7(5) . .
C34 C33 C37 121.1(5) . .
C24 C23 C22 118.1(5) . .
C24 C23 C27 120.1(5) . .
C22 C23 C27 121.7(6) . .
C11 C10 C15 120.8(4) . .
C11 C10 In1 117.9(3) . .
C15 C10 In1 121.3(3) . .
C32 C31 C30 118.3(5) . .
C32 C31 C36 120.9(5) . .
C30 C31 C36 120.8(4) . .
C13 C14 C15 120.2(4) . .
C33 C34 C35 121.9(5) . .
C13 C12 C11 120.2(4) . .
C33 C32 C31 122.5(5) . .
C14 C13 C12 120.9(5) . .
C34 C35 C30 118.8(4) . .
C34 C35 C38 119.9(5) . .
C30 C35 C38 121.3(4) . .
C23 C22 C21 122.1(5) . .
C14 C15 C10 118.9(4) . .
C14 C15 C30 121.0(4) . .
C10 C15 C30 120.1(4) . .
C1 Cl2 C1 69.1(11) . 3_456
Cl2 C1 C1 74.6(11) . 3_456
Cl2 C1 Cl2 110.9(11) . 3_456
C1 C1 Cl2 36.3(9) 3_456 3_456

loop_
_geom_bond_atom_site_label_1
_geom_bond_atom_site_label_2
_geom_bond_distance
_geom_bond_site_symmetry_2
In1 O1 2.130(3) .
In1 O1 2.131(3) 3_557
In1 C10 2.138(4) .
In1 Cl1 2.3678(15) .
In1 In1 3.3453(14) 3_557
O1 In1 2.131(3) 3_557
C20 C21 1.395(7) .
C20 C25 1.400(7) .
C20 C11 1.498(6) .
C25 C24 1.393(7) .
C25 C28 1.509(7) .
C21 C22 1.395(7) .
C21 C26 1.503(7) .
C30 C35 1.394(7) .
C30 C31 1.406(7) .
C30 C15 1.503(6) .
C11 C12 1.383(7) .
C11 C10 1.396(6) .
C24 C23 1.363(8) .
C33 C32 1.371(8) .
C33 C34 1.387(7) .
C33 C37 1.515(6) .
C23 C22 1.386(8) .
C23 C27 1.524(7) .
C10 C15 1.399(6) .
C31 C32 1.390(6) .
C31 C36 1.513(8) .
C14 C13 1.373(7) .
C14 C15 1.390(7) .
C34 C35 1.390(6) .
C12 C13 1.383(7) .
C35 C38 1.514(7) .
Cl2 C1 1.28(2) .
Cl2 C1 2.09(2) 3_456
C1 C1 2.02(4) 3_456
C1 Cl2 2.09(2) 3_456
